data_1549806
loop_
_publ_author_name
'Tao, Xin'
'Daniliuc, Constantin G.'
'Knitsch, Robert'
'Hansen, Michael Ryan'
'Eckert, Hellmut'
'L\"ubbesmeyer, Maximilian'
'Studer, Armido'
'Kehr, Gerald'
'Erker, Gerhard'

_publ_section_title
;
 The special role of B(C<sub>6</sub>F<sub>5</sub>)<sub>3</sub> in the
 single electron reduction of quinones by radicals.
;
_journal_issue 41
_journal_name_full 'Chemical science'
_journal_page_first 8011
_journal_page_last 8018
_journal_paper_doi 10.1039/c8sc03005g
_journal_volume 9
_journal_year 2018
_chemical_formula_sum 'C90 H68 B2 F30 Fe2 O2'
_chemical_formula_weight 1884.76
_space_group_IT_number 14
_space_group_name_Hall '-P 2ybc'
_space_group_name_H-M_alt 'P 1 21/c 1'
_symmetry_cell_setting monoclinic
_symmetry_space_group_name_Hall '-P 2ybc'
_symmetry_space_group_name_H-M 'P 1 21/c 1'
_atom_sites_solution_hydrogens geom
_atom_sites_solution_primary direct
_atom_sites_solution_secondary difmap
_audit_creation_method SHELXL-97
_audit_update_record
;
2018-02-08 deposited with the CCDC.
2018-08-20 downloaded from the CCDC.
;
_cell_angle_alpha 90.00
_cell_angle_beta 100.6480(10)
_cell_angle_gamma 90.00
_cell_formula_units_Z 2
_cell_length_a 14.0463(2)
_cell_length_b 17.6303(3)
_cell_length_c 16.8395(3)
_cell_measurement_reflns_used 6743
_cell_measurement_temperature 173(2)
_cell_measurement_theta_max 28.70
_cell_measurement_theta_min 4.08
_cell_volume 4098.34(12)
_computing_cell_refinement 'Collect (Nonius B.V., 1998)'
_computing_data_collection 'Collect (Nonius B.V., 1998)'
_computing_data_reduction 'Denzo-SMN (Otwinowski & Minor, 1997)'
_computing_molecular_graphics 'XP-SHELXL-2013 (Sheldrick, 2013)'
_computing_publication_material 'SHELXL-2013 (Sheldrick, 2013)'
_computing_structure_refinement 'SHELXL-2013 (Sheldrick, 2013)'
_computing_structure_solution 'SHELXL-2013 (Sheldrick, 2013)'
_diffrn_ambient_temperature 173(2)
_diffrn_measured_fraction_theta_full 0.982
_diffrn_measured_fraction_theta_max 0.982
_diffrn_measurement_device_type 'Nonius KappaCCD APEXII'
_diffrn_measurement_method '\w and \f scans'
_diffrn_radiation_monochromator 'Montel mirror'
_diffrn_radiation_source 'rotating anode Nonius FR591'
_diffrn_radiation_type MoK\a
_diffrn_radiation_wavelength 0.71073
_diffrn_reflns_av_R_equivalents 0.064
_diffrn_reflns_av_sigmaI/netI 0.0696
_diffrn_reflns_limit_h_max 16
_diffrn_reflns_limit_h_min -16
_diffrn_reflns_limit_k_max 19
_diffrn_reflns_limit_k_min -20
_diffrn_reflns_limit_l_max 20
_diffrn_reflns_limit_l_min -20
_diffrn_reflns_number 20499
_diffrn_reflns_theta_full 25.00
_diffrn_reflns_theta_max 25.00
_diffrn_reflns_theta_min 4.11
_exptl_absorpt_coefficient_mu 0.472
_exptl_absorpt_correction_T_max 0.9860
_exptl_absorpt_correction_T_min 0.9722
_exptl_absorpt_correction_type multi-scan
_exptl_absorpt_process_details 'Denzo (Otwinowski, Borek, Majewski & Minor, 2003)'
_exptl_crystal_colour green
_exptl_crystal_density_diffrn 1.527
_exptl_crystal_density_method 'not measured'
_exptl_crystal_description plate
_exptl_crystal_F_000 1912
_exptl_crystal_size_max 0.06
_exptl_crystal_size_mid 0.04
_exptl_crystal_size_min 0.03
_refine_diff_density_max 0.697
_refine_diff_density_min -0.400
_refine_diff_density_rms 0.090
_refine_ls_extinction_method none
_refine_ls_goodness_of_fit_ref 1.133
_refine_ls_hydrogen_treatment constr
_refine_ls_matrix_type full
_refine_ls_number_parameters 578
_refine_ls_number_reflns 7087
_refine_ls_number_restraints 0
_refine_ls_restrained_S_all 1.133
_refine_ls_R_factor_all 0.1167
_refine_ls_R_factor_gt 0.0814
_refine_ls_shift/su_max 0.000
_refine_ls_shift/su_mean 0.000
_refine_ls_structure_factor_coef Fsqd
_refine_ls_weighting_details 'calc w=1/[\s^2^(Fo^2^)+(0.0000P)^2^+24.5005P] where P=(Fo^2^+2Fc^2^)/3'
_refine_ls_weighting_scheme calc
_refine_ls_wR_factor_gt 0.1538
_refine_ls_wR_factor_ref 0.1750
_reflns_number_gt 5149
_reflns_number_total 7087
_reflns_threshold_expression >2sigma(I)
_cod_data_source_file c8sc03005g2.cif
_cod_data_source_block erk8962
_cod_depositor_comments 'Adding full bibliography for 1549806--1549816.cif.'
_cod_original_sg_symbol_H-M P21/c
_cod_database_code 1549806

loop_
_symmetry_equiv_pos_as_xyz
'x, y, z'
'-x, y+1/2, -z+1/2'
'-x, -y, -z'
'x, -y-1/2, z-1/2'

loop_
_atom_site_label
_atom_site_type_symbol
_atom_site_fract_x
_atom_site_fract_y
_atom_site_fract_z
_atom_site_U_iso_or_equiv
_atom_site_adp_type
_atom_site_occupancy
_atom_site_symmetry_multiplicity
_atom_site_calc_flag
_atom_site_refinement_flags
Fe1 Fe 0.16034(6) 0.74823(5) 0.21972(5) 0.0241(2) Uani 1 1 d .
C1 C 0.0635(4) 0.8344(3) 0.2341(4) 0.0319(14) Uani 1 1 d .
C2 C 0.0544(4) 0.7728(4) 0.2881(4) 0.0328(14) Uani 1 1 d .
C3 C 0.0267(4) 0.7070(3) 0.2404(4) 0.0309(14) Uani 1 1 d .
C4 C 0.0178(4) 0.7273(3) 0.1574(4) 0.0298(14) Uani 1 1 d .
C5 C 0.0402(4) 0.8056(3) 0.1540(4) 0.0302(14) Uani 1 1 d .
C6 C 0.0883(5) 0.9153(4) 0.2585(5) 0.0495(19) Uani 1 1 d .
H6A H 0.1283 0.9371 0.2223 0.074 Uiso 1 1 calc R
H6B H 0.1243 0.9165 0.3142 0.074 Uiso 1 1 calc R
H6C H 0.0286 0.9448 0.2548 0.074 Uiso 1 1 calc R
C7 C 0.0646(5) 0.7778(5) 0.3774(4) 0.0492(19) Uani 1 1 d .
H7A H 0.0002 0.7808 0.3918 0.074 Uiso 1 1 calc R
H7B H 0.1019 0.8232 0.3970 0.074 Uiso 1 1 calc R
H7C H 0.0983 0.7327 0.4023 0.074 Uiso 1 1 calc R
C8 C 0.0058(5) 0.6302(4) 0.2712(4) 0.0462(18) Uani 1 1 d .
H8A H -0.0624 0.6275 0.2766 0.069 Uiso 1 1 calc R
H8B H 0.0471 0.6216 0.3241 0.069 Uiso 1 1 calc R
H8C H 0.0191 0.5913 0.2332 0.069 Uiso 1 1 calc R
C9 C -0.0155(5) 0.6767(4) 0.0868(4) 0.0482(18) Uani 1 1 d .
H9A H -0.0861 0.6802 0.0709 0.072 Uiso 1 1 calc R
H9B H 0.0029 0.6243 0.1015 0.072 Uiso 1 1 calc R
H9C H 0.0147 0.6926 0.0414 0.072 Uiso 1 1 calc R
C10 C 0.0371(5) 0.8522(4) 0.0791(4) 0.0480(18) Uani 1 1 d .
H10A H -0.0267 0.8762 0.0643 0.072 Uiso 1 1 calc R
H10B H 0.0488 0.8195 0.0349 0.072 Uiso 1 1 calc R
H10C H 0.0872 0.8915 0.0893 0.072 Uiso 1 1 calc R
C11 C 0.2634(4) 0.7130(3) 0.1528(3) 0.0306(14) Uani 1 1 d .
C12 C 0.2581(4) 0.6600(3) 0.2166(3) 0.0290(13) Uani 1 1 d .
C13 C 0.2818(4) 0.6988(3) 0.2916(3) 0.0292(13) Uani 1 1 d .
C14 C 0.3032(4) 0.7755(3) 0.2751(4) 0.0303(14) Uani 1 1 d .
C15 C 0.2924(4) 0.7843(3) 0.1894(4) 0.0296(14) Uani 1 1 d .
C16 C 0.2442(5) 0.6951(4) 0.0647(4) 0.0457(18) Uani 1 1 d .
H16A H 0.2168 0.7397 0.0341 0.069 Uiso 1 1 calc R
H16B H 0.1982 0.6529 0.0541 0.069 Uiso 1 1 calc R
H16C H 0.3050 0.6808 0.0479 0.069 Uiso 1 1 calc R
C17 C 0.2358(5) 0.5769(3) 0.2053(4) 0.0436(17) Uani 1 1 d .
H17A H 0.2955 0.5491 0.2026 0.065 Uiso 1 1 calc R
H17B H 0.1890 0.5693 0.1550 0.065 Uiso 1 1 calc R
H17C H 0.2082 0.5582 0.2510 0.065 Uiso 1 1 calc R
C18 C 0.2857(5) 0.6647(4) 0.3732(4) 0.0419(17) Uani 1 1 d .
H18A H 0.2237 0.6402 0.3756 0.063 Uiso 1 1 calc R
H18B H 0.2983 0.7046 0.4143 0.063 Uiso 1 1 calc R
H18C H 0.3378 0.6270 0.3833 0.063 Uiso 1 1 calc R
C19 C 0.3347(5) 0.8362(4) 0.3369(4) 0.0432(17) Uani 1 1 d .
H19A H 0.2946 0.8338 0.3787 0.065 Uiso 1 1 calc R
H19B H 0.3271 0.8860 0.3107 0.065 Uiso 1 1 calc R
H19C H 0.4028 0.8284 0.3616 0.065 Uiso 1 1 calc R
C20 C 0.3116(5) 0.8549(4) 0.1454(4) 0.0451(17) Uani 1 1 d .
H20A H 0.3784 0.8540 0.1360 0.068 Uiso 1 1 calc R
H20B H 0.3024 0.8994 0.1781 0.068 Uiso 1 1 calc R
H20C H 0.2667 0.8574 0.0935 0.068 Uiso 1 1 calc R
B1 B 0.3517(5) 0.3348(3) 0.3786(4) 0.0244(14) Uani 1 1 d .
O1 O 0.4481(3) 0.3730(2) 0.4029(2) 0.0236(9) Uani 1 1 d .
C41 C 0.4706(4) 0.4347(3) 0.4507(3) 0.0215(12) Uani 1 1 d .
C42 C 0.4796(4) 0.4304(3) 0.5349(3) 0.0208(12) Uani 1 1 d .
C43 C 0.4645(4) 0.3603(3) 0.5748(3) 0.0276(13) Uani 1 1 d .
H43 H 0.4496 0.3154 0.5438 0.033 Uiso 1 1 calc R
C44 C 0.4713(4) 0.3578(3) 0.6562(3) 0.0322(14) Uani 1 1 d .
H44 H 0.4595 0.3113 0.6812 0.039 Uiso 1 1 calc R
C45 C 0.4954(5) 0.4223(4) 0.7041(4) 0.0370(15) Uani 1 1 d .
H45 H 0.4991 0.4193 0.7610 0.044 Uiso 1 1 calc R
C46 C 0.5136(4) 0.4897(3) 0.6695(3) 0.0301(14) Uani 1 1 d .
H46 H 0.5310 0.5328 0.7028 0.036 Uiso 1 1 calc R
C47 C 0.5070(4) 0.4963(3) 0.5841(3) 0.0226(12) Uani 1 1 d .
C51 C 0.3694(4) 0.2413(3) 0.3832(3) 0.0232(12) Uani 1 1 d .
F52 F 0.5377(2) 0.2421(2) 0.4427(2) 0.0429(9) Uani 1 1 d .
C52 C 0.4552(4) 0.2036(3) 0.4130(4) 0.0295(13) Uani 1 1 d .
F53 F 0.5494(3) 0.0929(2) 0.4457(3) 0.0586(12) Uani 1 1 d .
C53 C 0.4635(5) 0.1265(4) 0.4158(4) 0.0357(15) Uani 1 1 d .
F54 F 0.3930(4) 0.0053(2) 0.3901(3) 0.0666(13) Uani 1 1 d .
C54 C 0.3848(6) 0.0816(3) 0.3879(4) 0.0428(17) Uani 1 1 d .
F55 F 0.2196(3) 0.0725(2) 0.3294(3) 0.0652(13) Uani 1 1 d .
C55 C 0.2985(5) 0.1153(3) 0.3565(4) 0.0398(16) Uani 1 1 d .
F56 F 0.2040(3) 0.22297(19) 0.3265(2) 0.0435(9) Uani 1 1 d .
C56 C 0.2927(4) 0.1932(3) 0.3544(4) 0.0312(14) Uani 1 1 d .
C61 C 0.2783(4) 0.3637(3) 0.4379(3) 0.0235(12) Uani 1 1 d .
F62 F 0.2730(3) 0.24832(19) 0.5114(2) 0.0377(8) Uani 1 1 d .
C62 C 0.2496(4) 0.3227(3) 0.5000(4) 0.0291(13) Uani 1 1 d .
F63 F 0.1747(3) 0.3087(2) 0.6145(2) 0.0539(11) Uani 1 1 d .
C63 C 0.1991(5) 0.3529(4) 0.5553(4) 0.0352(15) Uani 1 1 d .
F64 F 0.1226(3) 0.4580(2) 0.6031(3) 0.0595(12) Uani 1 1 d .
C64 C 0.1726(5) 0.4275(4) 0.5501(4) 0.0362(15) Uani 1 1 d .
F65 F 0.1691(3) 0.54442(19) 0.4813(2) 0.0465(10) Uani 1 1 d .
C65 C 0.1968(5) 0.4707(3) 0.4891(4) 0.0330(14) Uani 1 1 d .
F66 F 0.2696(2) 0.48528(17) 0.37783(19) 0.0306(8) Uani 1 1 d .
C66 C 0.2473(4) 0.4383(3) 0.4356(3) 0.0281(13) Uani 1 1 d .
C71 C 0.3108(4) 0.3539(3) 0.2804(3) 0.0252(13) Uani 1 1 d .
F72 F 0.4661(2) 0.32211(19) 0.25217(19) 0.0334(8) Uani 1 1 d .
C72 C 0.3749(4) 0.3474(3) 0.2267(3) 0.0256(13) Uani 1 1 d .
F73 F 0.4184(3) 0.3599(2) 0.0976(2) 0.0455(10) Uani 1 1 d .
C73 C 0.3513(5) 0.3656(4) 0.1452(4) 0.0348(15) Uani 1 1 d .
F74 F 0.2346(3) 0.4095(2) 0.0357(2) 0.0491(10) Uani 1 1 d .
C74 C 0.2594(5) 0.3893(3) 0.1142(3) 0.0339(15) Uani 1 1 d .
F75 F 0.1011(3) 0.4169(2) 0.1336(2) 0.0452(10) Uani 1 1 d .
C75 C 0.1926(4) 0.3940(3) 0.1634(4) 0.0308(14) Uani 1 1 d .
F76 F 0.1477(2) 0.3812(2) 0.2883(2) 0.0364(8) Uani 1 1 d .
C76 C 0.2191(4) 0.3752(3) 0.2439(4) 0.0294(13) Uani 1 1 d .

loop_
_atom_site_aniso_label
_atom_site_aniso_U_11
_atom_site_aniso_U_22
_atom_site_aniso_U_33
_atom_site_aniso_U_23
_atom_site_aniso_U_13
_atom_site_aniso_U_12
Fe1 0.0218(4) 0.0244(4) 0.0261(4) 0.0029(4) 0.0044(3) -0.0018(4)
C1 0.025(3) 0.029(3) 0.041(4) 0.000(3) 0.006(3) 0.001(3)
C2 0.024(3) 0.040(4) 0.035(3) -0.001(3) 0.008(3) -0.001(3)
C3 0.026(3) 0.034(3) 0.035(3) 0.008(3) 0.011(3) 0.000(3)
C4 0.016(3) 0.043(4) 0.030(3) 0.004(3) 0.006(2) -0.004(3)
C5 0.018(3) 0.039(3) 0.034(3) 0.007(3) 0.007(2) 0.002(3)
C6 0.047(5) 0.027(3) 0.077(5) -0.004(3) 0.018(4) 0.001(3)
C7 0.049(5) 0.070(5) 0.030(4) -0.002(3) 0.011(3) 0.003(4)
C8 0.043(4) 0.042(4) 0.055(5) 0.011(3) 0.013(4) -0.007(3)
C9 0.043(4) 0.060(5) 0.040(4) -0.013(4) 0.004(3) -0.011(4)
C10 0.038(4) 0.062(5) 0.042(4) 0.025(4) 0.004(3) 0.003(4)
C11 0.027(3) 0.038(3) 0.028(3) 0.008(3) 0.006(3) 0.002(3)
C12 0.029(3) 0.027(3) 0.030(3) -0.002(3) 0.003(3) 0.006(3)
C13 0.027(3) 0.031(3) 0.029(3) 0.001(3) 0.002(3) 0.002(3)
C14 0.023(3) 0.036(3) 0.030(3) -0.005(3) 0.002(3) -0.002(3)
C15 0.015(3) 0.030(3) 0.043(4) 0.007(3) 0.003(3) -0.003(2)
C16 0.042(4) 0.068(5) 0.029(4) -0.004(3) 0.013(3) -0.003(4)
C17 0.051(4) 0.030(3) 0.046(4) -0.004(3) 0.000(3) 0.007(3)
C18 0.037(4) 0.048(4) 0.039(4) 0.014(3) 0.002(3) 0.003(3)
C19 0.038(4) 0.039(4) 0.050(4) -0.003(3) 0.001(3) -0.004(3)
C20 0.037(4) 0.045(4) 0.057(4) 0.020(4) 0.019(3) -0.005(3)
B1 0.027(4) 0.017(3) 0.028(3) -0.001(3) 0.003(3) -0.004(3)
O1 0.025(2) 0.0205(19) 0.026(2) -0.0047(16) 0.0063(17) -0.0039(16)
C41 0.016(3) 0.023(3) 0.025(3) 0.000(2) 0.002(2) 0.002(2)
C42 0.017(3) 0.018(3) 0.026(3) 0.003(2) 0.003(2) -0.002(2)
C43 0.028(3) 0.021(3) 0.033(3) 0.000(3) 0.003(3) -0.001(2)
C44 0.040(4) 0.027(3) 0.030(3) 0.008(3) 0.008(3) -0.007(3)
C45 0.048(4) 0.041(4) 0.021(3) 0.006(3) 0.006(3) -0.007(3)
C46 0.035(4) 0.033(3) 0.022(3) -0.006(3) 0.005(3) -0.009(3)
C47 0.019(3) 0.023(3) 0.028(3) 0.004(2) 0.008(2) -0.001(2)
C51 0.024(3) 0.025(3) 0.021(3) 0.000(2) 0.005(2) -0.003(2)
F52 0.0249(19) 0.0304(19) 0.070(3) -0.0040(18) -0.0014(17) -0.0020(16)
C52 0.024(3) 0.028(3) 0.036(3) -0.005(3) 0.005(3) -0.004(3)
F53 0.051(3) 0.032(2) 0.088(3) 0.003(2) 0.001(2) 0.0160(19)
C53 0.033(4) 0.035(4) 0.041(4) -0.002(3) 0.013(3) 0.005(3)
F54 0.090(4) 0.0180(19) 0.090(3) -0.004(2) 0.012(3) -0.002(2)
C54 0.064(5) 0.021(3) 0.043(4) -0.002(3) 0.011(4) 0.003(3)
F55 0.062(3) 0.030(2) 0.095(4) -0.008(2) -0.006(3) -0.020(2)
C55 0.042(4) 0.026(3) 0.052(4) -0.004(3) 0.009(3) -0.013(3)
F56 0.029(2) 0.0334(19) 0.065(3) -0.0033(18) 0.0016(18) -0.0068(16)
C56 0.029(3) 0.029(3) 0.035(3) -0.004(3) 0.006(3) -0.002(3)
C61 0.026(3) 0.023(3) 0.022(3) -0.008(2) 0.008(2) -0.005(2)
F62 0.051(2) 0.0229(17) 0.043(2) 0.0071(16) 0.0179(17) 0.0037(17)
C62 0.030(3) 0.023(3) 0.035(3) -0.002(3) 0.007(3) -0.005(3)
F63 0.074(3) 0.049(2) 0.050(2) 0.015(2) 0.040(2) 0.002(2)
C63 0.041(4) 0.035(3) 0.033(3) 0.009(3) 0.017(3) -0.004(3)
F64 0.089(3) 0.045(2) 0.060(3) -0.008(2) 0.054(3) 0.006(2)
C64 0.043(4) 0.039(4) 0.032(3) -0.010(3) 0.018(3) 0.003(3)
F65 0.063(3) 0.0246(18) 0.060(3) -0.0012(17) 0.033(2) 0.0092(18)
C65 0.044(4) 0.020(3) 0.036(4) -0.003(3) 0.013(3) 0.000(3)
F66 0.041(2) 0.0230(17) 0.0316(18) 0.0046(14) 0.0156(16) 0.0029(15)
C66 0.029(3) 0.028(3) 0.029(3) -0.001(3) 0.011(3) 0.000(3)
C71 0.026(3) 0.022(3) 0.028(3) -0.007(2) 0.005(2) -0.003(2)
F72 0.0246(18) 0.044(2) 0.0332(19) -0.0062(16) 0.0083(15) 0.0047(16)
C72 0.019(3) 0.023(3) 0.034(3) -0.006(3) 0.003(2) -0.001(2)
F73 0.049(2) 0.063(3) 0.0273(19) -0.0066(18) 0.0148(17) 0.000(2)
C73 0.038(4) 0.039(4) 0.029(3) -0.011(3) 0.009(3) -0.003(3)
F74 0.060(3) 0.058(3) 0.027(2) 0.0018(18) 0.0024(18) 0.002(2)
C74 0.045(4) 0.034(3) 0.022(3) -0.005(3) 0.005(3) -0.006(3)
F75 0.036(2) 0.054(2) 0.041(2) -0.0002(19) -0.0050(17) 0.0057(18)
C75 0.028(3) 0.029(3) 0.032(3) -0.006(3) -0.003(3) -0.003(3)
F76 0.0265(19) 0.048(2) 0.036(2) -0.0018(17) 0.0096(16) 0.0039(16)
C76 0.026(3) 0.031(3) 0.030(3) -0.009(3) 0.002(3) -0.005(3)

loop_
_atom_type_symbol
_atom_type_description
_atom_type_scat_dispersion_real
_atom_type_scat_dispersion_imag
_atom_type_scat_source
C C 0.0033 0.0016 'International Tables Vol C Tables 4.2.6.8 and 6.1.1.4'
H H 0.0000 0.0000 'International Tables Vol C Tables 4.2.6.8 and 6.1.1.4'
B B 0.0013 0.0007 'International Tables Vol C Tables 4.2.6.8 and 6.1.1.4'
O O 0.0106 0.0060 'International Tables Vol C Tables 4.2.6.8 and 6.1.1.4'
F F 0.0171 0.0103 'International Tables Vol C Tables 4.2.6.8 and 6.1.1.4'
Fe Fe 0.3463 0.8444 'International Tables Vol C Tables 4.2.6.8 and 6.1.1.4'

loop_
_geom_angle_atom_site_label_1
_geom_angle_atom_site_label_2
_geom_angle_atom_site_label_3
_geom_angle
_geom_angle_site_symmetry_1
_geom_angle_site_symmetry_3
C12 Fe1 C1 174.7(2) . .
C12 Fe1 C11 40.3(2) . .
C1 Fe1 C11 144.4(2) . .
C12 Fe1 C2 135.2(2) . .
C1 Fe1 C2 40.3(2) . .
C11 Fe1 C2 174.7(2) . .
C12 Fe1 C13 39.8(2) . .
C1 Fe1 C13 135.8(2) . .
C11 Fe1 C13 67.4(2) . .
C2 Fe1 C13 110.8(2) . .
C12 Fe1 C5 144.7(2) . .
C1 Fe1 C5 39.8(2) . .
C11 Fe1 C5 115.4(2) . .
C2 Fe1 C5 66.8(2) . .
C13 Fe1 C5 175.3(2) . .
C12 Fe1 C3 111.0(2) . .
C1 Fe1 C3 67.1(2) . .
C11 Fe1 C3 135.8(2) . .
C2 Fe1 C3 39.7(2) . .
C13 Fe1 C3 114.7(2) . .
C5 Fe1 C3 66.3(2) . .
C12 Fe1 C14 66.6(2) . .
C1 Fe1 C14 111.8(2) . .
C11 Fe1 C14 66.9(2) . .
C2 Fe1 C14 115.2(2) . .
C13 Fe1 C14 39.7(2) . .
C5 Fe1 C14 137.0(2) . .
C3 Fe1 C14 144.4(2) . .
C12 Fe1 C15 66.8(2) . .
C1 Fe1 C15 115.5(2) . .
C11 Fe1 C15 39.7(2) . .
C2 Fe1 C15 144.9(2) . .
C13 Fe1 C15 66.8(2) . .
C5 Fe1 C15 112.6(2) . .
C3 Fe1 C15 175.0(2) . .
C14 Fe1 C15 39.7(2) . .
C12 Fe1 C4 115.2(2) . .
C1 Fe1 C4 66.8(2) . .
C11 Fe1 C4 111.6(2) . .
C2 Fe1 C4 66.7(2) . .
C13 Fe1 C4 144.2(2) . .
C5 Fe1 C4 39.3(2) . .
C3 Fe1 C4 39.5(2) . .
C14 Fe1 C4 175.6(2) . .
C15 Fe1 C4 136.6(2) . .
C5 C1 C2 107.3(5) . .
C5 C1 C6 126.7(6) . .
C2 C1 C6 125.9(6) . .
C5 C1 Fe1 70.7(3) . .
C2 C1 Fe1 70.0(3) . .
C6 C1 Fe1 126.8(5) . .
C3 C2 C1 107.8(5) . .
C3 C2 C7 125.7(6) . .
C1 C2 C7 126.3(6) . .
C3 C2 Fe1 70.6(3) . .
C1 C2 Fe1 69.7(3) . .
C7 C2 Fe1 128.7(5) . .
C2 C3 C4 108.3(5) . .
C2 C3 C8 126.3(6) . .
C4 C3 C8 125.4(6) . .
C2 C3 Fe1 69.6(3) . .
C4 C3 Fe1 70.7(3) . .
C8 C3 Fe1 127.4(5) . .
C5 C4 C3 107.7(5) . .
C5 C4 C9 126.0(6) . .
C3 C4 C9 126.1(6) . .
C5 C4 Fe1 69.8(3) . .
C3 C4 Fe1 69.8(3) . .
C9 C4 Fe1 129.0(4) . .
C4 C5 C1 108.8(5) . .
C4 C5 C10 126.6(6) . .
C1 C5 C10 124.6(6) . .
C4 C5 Fe1 70.9(3) . .
C1 C5 Fe1 69.5(3) . .
C10 C5 Fe1 127.1(4) . .
C1 C6 H6A 109.5 . .
C1 C6 H6B 109.5 . .
H6A C6 H6B 109.5 . .
C1 C6 H6C 109.5 . .
H6A C6 H6C 109.5 . .
H6B C6 H6C 109.5 . .
C2 C7 H7A 109.5 . .
C2 C7 H7B 109.5 . .
H7A C7 H7B 109.5 . .
C2 C7 H7C 109.5 . .
H7A C7 H7C 109.5 . .
H7B C7 H7C 109.5 . .
C3 C8 H8A 109.5 . .
C3 C8 H8B 109.5 . .
H8A C8 H8B 109.5 . .
C3 C8 H8C 109.5 . .
H8A C8 H8C 109.5 . .
H8B C8 H8C 109.5 . .
C4 C9 H9A 109.5 . .
C4 C9 H9B 109.5 . .
H9A C9 H9B 109.5 . .
C4 C9 H9C 109.5 . .
H9A C9 H9C 109.5 . .
H9B C9 H9C 109.5 . .
C5 C10 H10A 109.5 . .
C5 C10 H10B 109.5 . .
H10A C10 H10B 109.5 . .
C5 C10 H10C 109.5 . .
H10A C10 H10C 109.5 . .
H10B C10 H10C 109.5 . .
C15 C11 C12 107.6(5) . .
C15 C11 C16 126.9(6) . .
C12 C11 C16 125.5(6) . .
C15 C11 Fe1 71.1(3) . .
C12 C11 Fe1 69.7(3) . .
C16 C11 Fe1 125.7(4) . .
C13 C12 C11 108.4(5) . .
C13 C12 C17 126.2(6) . .
C11 C12 C17 125.4(6) . .
C13 C12 Fe1 70.4(3) . .
C11 C12 Fe1 70.0(3) . .
C17 C12 Fe1 127.5(5) . .
C12 C13 C14 107.9(5) . .
C12 C13 C18 126.0(6) . .
C14 C13 C18 126.1(6) . .
C12 C13 Fe1 69.8(3) . .
C14 C13 Fe1 70.7(3) . .
C18 C13 Fe1 126.1(4) . .
C13 C14 C15 108.2(5) . .
C13 C14 C19 125.9(6) . .
C15 C14 C19 125.8(6) . .
C13 C14 Fe1 69.6(3) . .
C15 C14 Fe1 70.3(3) . .
C19 C14 Fe1 127.1(4) . .
C11 C15 C14 108.0(5) . .
C11 C15 C20 125.7(6) . .
C14 C15 C20 126.3(6) . .
C11 C15 Fe1 69.3(3) . .
C14 C15 Fe1 70.0(3) . .
C20 C15 Fe1 128.1(4) . .
C11 C16 H16A 109.5 . .
C11 C16 H16B 109.5 . .
H16A C16 H16B 109.5 . .
C11 C16 H16C 109.5 . .
H16A C16 H16C 109.5 . .
H16B C16 H16C 109.5 . .
C12 C17 H17A 109.5 . .
C12 C17 H17B 109.5 . .
H17A C17 H17B 109.5 . .
C12 C17 H17C 109.5 . .
H17A C17 H17C 109.5 . .
H17B C17 H17C 109.5 . .
C13 C18 H18A 109.5 . .
C13 C18 H18B 109.5 . .
H18A C18 H18B 109.5 . .
C13 C18 H18C 109.5 . .
H18A C18 H18C 109.5 . .
H18B C18 H18C 109.5 . .
C14 C19 H19A 109.5 . .
C14 C19 H19B 109.5 . .
H19A C19 H19B 109.5 . .
C14 C19 H19C 109.5 . .
H19A C19 H19C 109.5 . .
H19B C19 H19C 109.5 . .
C15 C20 H20A 109.5 . .
C15 C20 H20B 109.5 . .
H20A C20 H20B 109.5 . .
C15 C20 H20C 109.5 . .
H20A C20 H20C 109.5 . .
H20B C20 H20C 109.5 . .
O1 B1 C61 109.4(4) . .
O1 B1 C51 108.2(5) . .
C61 B1 C51 112.6(5) . .
O1 B1 C71 107.8(4) . .
C61 B1 C71 113.3(5) . .
C51 B1 C71 105.3(4) . .
C41 O1 B1 128.5(4) . .
O1 C41 C42 121.6(5) . .
O1 C41 C47 119.4(5) . 3_666
C42 C41 C47 118.8(5) . 3_666
C41 C42 C47 120.3(5) . .
C41 C42 C43 121.6(5) . .
C47 C42 C43 118.1(5) . .
C44 C43 C42 120.6(5) . .
C44 C43 H43 119.7 . .
C42 C43 H43 119.7 . .
C43 C44 C45 121.5(5) . .
C43 C44 H44 119.3 . .
C45 C44 H44 119.3 . .
C46 C45 C44 120.2(5) . .
C46 C45 H45 119.9 . .
C44 C45 H45 119.9 . .
C45 C46 C47 121.1(5) . .
C45 C46 H46 119.4 . .
C47 C46 H46 119.4 . .
C41 C47 C46 120.7(5) 3_666 .
C41 C47 C42 120.9(5) 3_666 .
C46 C47 C42 118.4(5) . .
C56 C51 C52 113.7(5) . .
C56 C51 B1 119.3(5) . .
C52 C51 B1 127.1(5) . .
F52 C52 C53 115.1(5) . .
F52 C52 C51 121.3(5) . .
C53 C52 C51 123.6(6) . .
F53 C53 C52 120.9(6) . .
F53 C53 C54 118.8(6) . .
C52 C53 C54 120.4(6) . .
F54 C54 C55 120.6(6) . .
F54 C54 C53 120.5(6) . .
C55 C54 C53 118.9(6) . .
F55 C55 C54 120.2(6) . .
F55 C55 C56 120.6(6) . .
C54 C55 C56 119.2(6) . .
F56 C56 C55 116.2(5) . .
F56 C56 C51 119.4(5) . .
C55 C56 C51 124.3(6) . .
C66 C61 C62 112.4(5) . .
C66 C61 B1 120.5(5) . .
C62 C61 B1 126.7(5) . .
F62 C62 C63 114.8(5) . .
F62 C62 C61 120.8(5) . .
C63 C62 C61 124.3(5) . .
F63 C63 C64 119.8(6) . .
F63 C63 C62 120.4(5) . .
C64 C63 C62 119.9(6) . .
F64 C64 C63 120.7(6) . .
F64 C64 C65 120.5(6) . .
C63 C64 C65 118.7(6) . .
F65 C65 C66 120.8(5) . .
F65 C65 C64 119.8(5) . .
C66 C65 C64 119.4(5) . .
F66 C66 C65 115.5(5) . .
F66 C66 C61 119.2(5) . .
C65 C66 C61 125.3(5) . .
C76 C71 C72 113.3(5) . .
C76 C71 B1 128.2(5) . .
C72 C71 B1 118.5(5) . .
F72 C72 C73 115.5(5) . .
F72 C72 C71 120.7(5) . .
C73 C72 C71 123.8(5) . .
F73 C73 C74 120.8(6) . .
F73 C73 C72 120.2(6) . .
C74 C73 C72 119.0(6) . .
F74 C74 C75 119.7(6) . .
F74 C74 C73 120.6(6) . .
C75 C74 C73 119.6(6) . .
F75 C75 C74 120.4(5) . .
F75 C75 C76 120.1(6) . .
C74 C75 C76 119.5(6) . .
F76 C76 C71 120.0(5) . .
F76 C76 C75 115.5(5) . .
C71 C76 C75 124.5(6) . .

loop_
_geom_bond_atom_site_label_1
_geom_bond_atom_site_label_2
_geom_bond_distance
_geom_bond_site_symmetry_2
Fe1 C12 2.082(6) .
Fe1 C1 2.084(6) .
Fe1 C11 2.087(6) .
Fe1 C2 2.088(6) .
Fe1 C13 2.091(6) .
Fe1 C5 2.099(6) .
Fe1 C3 2.101(6) .
Fe1 C14 2.106(6) .
Fe1 C15 2.110(6) .
Fe1 C4 2.114(6) .
C1 C5 1.423(8) .
C1 C2 1.437(8) .
C1 C6 1.506(8) .
C2 C3 1.424(8) .
C2 C7 1.487(8) .
C3 C4 1.426(8) .
C3 C8 1.498(8) .
C4 C5 1.418(8) .
C4 C9 1.492(8) .
C5 C10 1.499(8) .
C6 H6A 0.9800 .
C6 H6B 0.9800 .
C6 H6C 0.9800 .
C7 H7A 0.9800 .
C7 H7B 0.9800 .
C7 H7C 0.9800 .
C8 H8A 0.9800 .
C8 H8B 0.9800 .
C8 H8C 0.9800 .
C9 H9A 0.9800 .
C9 H9B 0.9800 .
C9 H9C 0.9800 .
C10 H10A 0.9800 .
C10 H10B 0.9800 .
C10 H10C 0.9800 .
C11 C15 1.425(8) .
C11 C12 1.436(8) .
C11 C16 1.493(8) .
C12 C13 1.421(8) .
C12 C17 1.502(8) .
C13 C14 1.425(8) .
C13 C18 1.491(8) .
C14 C15 1.431(8) .
C14 C19 1.501(8) .
C15 C20 1.498(8) .
C16 H16A 0.9800 .
C16 H16B 0.9800 .
C16 H16C 0.9800 .
C17 H17A 0.9800 .
C17 H17B 0.9800 .
C17 H17C 0.9800 .
C18 H18A 0.9800 .
C18 H18B 0.9800 .
C18 H18C 0.9800 .
C19 H19A 0.9800 .
C19 H19B 0.9800 .
C19 H19C 0.9800 .
C20 H20A 0.9800 .
C20 H20B 0.9800 .
C20 H20C 0.9800 .
B1 O1 1.499(7) .
B1 C61 1.643(8) .
B1 C51 1.667(8) .
B1 C71 1.681(8) .
O1 C41 1.356(6) .
C41 C42 1.402(7) .
C41 C47 1.411(7) 3_666
C42 C47 1.437(7) .
C42 C43 1.442(7) .
C43 C44 1.356(8) .
C43 H43 0.9500 .
C44 C45 1.399(8) .
C44 H44 0.9500 .
C45 C46 1.368(8) .
C45 H45 0.9500 .
C46 C47 1.428(8) .
C46 H46 0.9500 .
C47 C41 1.411(7) 3_666
C51 C56 1.386(8) .
C51 C52 1.387(8) .
F52 C52 1.355(6) .
C52 C53 1.364(8) .
F53 C53 1.354(7) .
C53 C54 1.371(9) .
F54 C54 1.350(7) .
C54 C55 1.366(10) .
F55 C55 1.348(7) .
C55 C56 1.377(8) .
F56 C56 1.353(7) .
C61 C66 1.383(8) .
C61 C62 1.391(8) .
F62 C62 1.357(6) .
C62 C63 1.377(8) .
F63 C63 1.358(7) .
C63 C64 1.366(9) .
F64 C64 1.345(7) .
C64 C65 1.371(8) .
F65 C65 1.356(6) .
C65 C66 1.370(8) .
F66 C66 1.358(6) .
C71 C76 1.373(8) .
C71 C72 1.395(8) .
F72 C72 1.348(6) .
C72 C73 1.389(8) .
F73 C73 1.350(7) .
C73 C74 1.365(9) .
F74 C74 1.352(7) .
C74 C75 1.363(9) .
F75 C75 1.352(7) .
C75 C76 1.378(8) .
F76 C76 1.361(7) .

loop_
_geom_torsion_atom_site_label_1
_geom_torsion_atom_site_label_2
_geom_torsion_atom_site_label_3
_geom_torsion_atom_site_label_4
_geom_torsion
_geom_torsion_site_symmetry_1
_geom_torsion_site_symmetry_4
C12 Fe1 C1 C5 -150(2) . .
C11 Fe1 C1 C5 58.3(5) . .
C2 Fe1 C1 C5 -117.6(5) . .
C13 Fe1 C1 C5 177.5(4) . .
C3 Fe1 C1 C5 -80.0(4) . .
C14 Fe1 C1 C5 138.6(3) . .
C15 Fe1 C1 C5 95.3(4) . .
C4 Fe1 C1 C5 -36.9(3) . .
C12 Fe1 C1 C2 -32(3) . .
C11 Fe1 C1 C2 175.9(4) . .
C13 Fe1 C1 C2 -64.9(5) . .
C5 Fe1 C1 C2 117.6(5) . .
C3 Fe1 C1 C2 37.6(3) . .
C14 Fe1 C1 C2 -103.8(4) . .
C15 Fe1 C1 C2 -147.1(4) . .
C4 Fe1 C1 C2 80.7(4) . .
C12 Fe1 C1 C6 88(3) . .
C11 Fe1 C1 C6 -63.6(7) . .
C2 Fe1 C1 C6 120.5(7) . .
C13 Fe1 C1 C6 55.6(7) . .
C5 Fe1 C1 C6 -121.9(7) . .
C3 Fe1 C1 C6 158.1(7) . .
C14 Fe1 C1 C6 16.7(7) . .
C15 Fe1 C1 C6 -26.6(7) . .
C4 Fe1 C1 C6 -158.8(7) . .
C5 C1 C2 C3 0.6(7) . .
C6 C1 C2 C3 177.9(6) . .
Fe1 C1 C2 C3 -60.6(4) . .
C5 C1 C2 C7 -175.1(6) . .
C6 C1 C2 C7 2.2(10) . .
Fe1 C1 C2 C7 123.7(6) . .
C5 C1 C2 Fe1 61.2(4) . .
C6 C1 C2 Fe1 -121.5(6) . .
C12 Fe1 C2 C3 -65.6(5) . .
C1 Fe1 C2 C3 118.4(5) . .
C11 Fe1 C2 C3 -35(3) . .
C13 Fe1 C2 C3 -104.0(4) . .
C5 Fe1 C2 C3 80.4(4) . .
C14 Fe1 C2 C3 -147.0(3) . .
C15 Fe1 C2 C3 177.0(4) . .
C4 Fe1 C2 C3 37.3(3) . .
C12 Fe1 C2 C1 176.0(4) . .
C11 Fe1 C2 C1 -153(2) . .
C13 Fe1 C2 C1 137.5(4) . .
C5 Fe1 C2 C1 -38.1(3) . .
C3 Fe1 C2 C1 -118.4(5) . .
C14 Fe1 C2 C1 94.5(4) . .
C15 Fe1 C2 C1 58.6(5) . .
C4 Fe1 C2 C1 -81.1(4) . .
C12 Fe1 C2 C7 55.2(7) . .
C1 Fe1 C2 C7 -120.8(7) . .
C11 Fe1 C2 C7 86(3) . .
C13 Fe1 C2 C7 16.8(7) . .
C5 Fe1 C2 C7 -158.9(7) . .
C3 Fe1 C2 C7 120.8(7) . .
C14 Fe1 C2 C7 -26.3(7) . .
C15 Fe1 C2 C7 -62.2(8) . .
C4 Fe1 C2 C7 158.1(7) . .
C1 C2 C3 C4 -0.4(7) . .
C7 C2 C3 C4 175.3(6) . .
Fe1 C2 C3 C4 -60.4(4) . .
C1 C2 C3 C8 -177.9(6) . .
C7 C2 C3 C8 -2.2(10) . .
Fe1 C2 C3 C8 122.1(6) . .
C1 C2 C3 Fe1 60.0(4) . .
C7 C2 C3 Fe1 -124.3(6) . .
C12 Fe1 C3 C2 136.6(4) . .
C1 Fe1 C3 C2 -38.1(4) . .
C11 Fe1 C3 C2 175.6(4) . .
C13 Fe1 C3 C2 93.4(4) . .
C5 Fe1 C3 C2 -81.6(4) . .
C14 Fe1 C3 C2 57.7(5) . .
C15 Fe1 C3 C2 -160(3) . .
C4 Fe1 C3 C2 -119.0(5) . .
C12 Fe1 C3 C4 -104.5(4) . .
C1 Fe1 C3 C4 80.8(4) . .
C11 Fe1 C3 C4 -65.4(5) . .
C2 Fe1 C3 C4 119.0(5) . .
C13 Fe1 C3 C4 -147.7(3) . .
C5 Fe1 C3 C4 37.4(4) . .
C14 Fe1 C3 C4 176.6(4) . .
C15 Fe1 C3 C4 -41(3) . .
C12 Fe1 C3 C8 15.9(6) . .
C1 Fe1 C3 C8 -158.8(6) . .
C11 Fe1 C3 C8 54.9(7) . .
C2 Fe1 C3 C8 -120.7(7) . .
C13 Fe1 C3 C8 -27.3(6) . .
C5 Fe1 C3 C8 157.7(6) . .
C14 Fe1 C3 C8 -63.0(7) . .
C15 Fe1 C3 C8 79(3) . .
C4 Fe1 C3 C8 120.3(7) . .
C2 C3 C4 C5 0.1(7) . .
C8 C3 C4 C5 177.6(6) . .
Fe1 C3 C4 C5 -59.7(4) . .
C2 C3 C4 C9 -176.1(6) . .
C8 C3 C4 C9 1.4(10) . .
Fe1 C3 C4 C9 124.1(6) . .
C2 C3 C4 Fe1 59.7(4) . .
C8 C3 C4 Fe1 -122.8(6) . .
C12 Fe1 C4 C5 -148.1(3) . .
C1 Fe1 C4 C5 37.2(3) . .
C11 Fe1 C4 C5 -104.2(4) . .
C2 Fe1 C4 C5 81.3(4) . .
C13 Fe1 C4 C5 174.9(4) . .
C3 Fe1 C4 C5 118.8(5) . .
C14 Fe1 C4 C5 -35(3) . .
C15 Fe1 C4 C5 -66.0(5) . .
C12 Fe1 C4 C3 93.1(4) . .
C1 Fe1 C4 C3 -81.6(4) . .
C11 Fe1 C4 C3 137.0(4) . .
C2 Fe1 C4 C3 -37.5(4) . .
C13 Fe1 C4 C3 56.1(5) . .
C5 Fe1 C4 C3 -118.8(5) . .
C14 Fe1 C4 C3 -154(3) . .
C15 Fe1 C4 C3 175.2(4) . .
C12 Fe1 C4 C9 -27.6(6) . .
C1 Fe1 C4 C9 157.8(6) . .
C11 Fe1 C4 C9 16.4(6) . .
C2 Fe1 C4 C9 -158.2(6) . .
C13 Fe1 C4 C9 -64.5(7) . .
C5 Fe1 C4 C9 120.6(7) . .
C3 Fe1 C4 C9 -120.6(7) . .
C14 Fe1 C4 C9 86(3) . .
C15 Fe1 C4 C9 54.6(7) . .
C3 C4 C5 C1 0.3(7) . .
C9 C4 C5 C1 176.5(6) . .
Fe1 C4 C5 C1 -59.4(4) . .
C3 C4 C5 C10 -177.8(6) . .
C9 C4 C5 C10 -1.6(10) . .
Fe1 C4 C5 C10 122.5(6) . .
C3 C4 C5 Fe1 59.7(4) . .
C9 C4 C5 Fe1 -124.1(6) . .
C2 C1 C5 C4 -0.5(7) . .
C6 C1 C5 C4 -177.8(6) . .
Fe1 C1 C5 C4 60.2(4) . .
C2 C1 C5 C10 177.6(6) . .
C6 C1 C5 C10 0.3(10) . .
Fe1 C1 C5 C10 -121.7(6) . .
C2 C1 C5 Fe1 -60.7(4) . .
C6 C1 C5 Fe1 122.0(6) . .
C12 Fe1 C5 C4 55.8(5) . .
C1 Fe1 C5 C4 -119.6(5) . .
C11 Fe1 C5 C4 93.6(4) . .
C2 Fe1 C5 C4 -81.0(4) . .
C13 Fe1 C5 C4 -141(3) . .
C3 Fe1 C5 C4 -37.5(3) . .
C14 Fe1 C5 C4 176.3(4) . .
C15 Fe1 C5 C4 137.1(3) . .
C12 Fe1 C5 C1 175.4(4) . .
C11 Fe1 C5 C1 -146.8(4) . .
C2 Fe1 C5 C1 38.6(3) . .
C13 Fe1 C5 C1 -21(3) . .
C3 Fe1 C5 C1 82.1(4) . .
C14 Fe1 C5 C1 -64.1(5) . .
C15 Fe1 C5 C1 -103.3(4) . .
C4 Fe1 C5 C1 119.6(5) . .
C12 Fe1 C5 C10 -66.1(7) . .
C1 Fe1 C5 C10 118.5(7) . .
C11 Fe1 C5 C10 -28.3(7) . .
C2 Fe1 C5 C10 157.1(7) . .
C13 Fe1 C5 C10 97(3) . .
C3 Fe1 C5 C10 -159.4(7) . .
C14 Fe1 C5 C10 54.4(7) . .
C15 Fe1 C5 C10 15.3(7) . .
C4 Fe1 C5 C10 -121.9(7) . .
C12 Fe1 C11 C15 -117.9(5) . .
C1 Fe1 C11 C15 58.3(5) . .
C2 Fe1 C11 C15 -152(2) . .
C13 Fe1 C11 C15 -80.5(4) . .
C5 Fe1 C11 C15 95.3(4) . .
C3 Fe1 C11 C15 176.7(3) . .
C14 Fe1 C11 C15 -37.3(3) . .
C4 Fe1 C11 C15 138.2(3) . .
C1 Fe1 C11 C12 176.2(4) . .
C2 Fe1 C11 C12 -34(3) . .
C13 Fe1 C11 C12 37.4(3) . .
C5 Fe1 C11 C12 -146.8(3) . .
C3 Fe1 C11 C12 -65.4(5) . .
C14 Fe1 C11 C12 80.6(4) . .
C15 Fe1 C11 C12 117.9(5) . .
C4 Fe1 C11 C12 -103.9(4) . .
C12 Fe1 C11 C16 119.8(7) . .
C1 Fe1 C11 C16 -64.1(7) . .
C2 Fe1 C11 C16 86(3) . .
C13 Fe1 C11 C16 157.1(6) . .
C5 Fe1 C11 C16 -27.0(6) . .
C3 Fe1 C11 C16 54.4(7) . .
C14 Fe1 C11 C16 -159.6(6) . .
C15 Fe1 C11 C16 -122.4(7) . .
C4 Fe1 C11 C16 15.8(6) . .
C15 C11 C12 C13 1.1(7) . .
C16 C11 C12 C13 179.7(6) . .
Fe1 C11 C12 C13 -60.2(4) . .
C15 C11 C12 C17 -176.3(6) . .
C16 C11 C12 C17 2.4(10) . .
Fe1 C11 C12 C17 122.4(6) . .
C15 C11 C12 Fe1 61.3(4) . .
C16 C11 C12 Fe1 -120.0(6) . .
C1 Fe1 C12 C13 -36(3) . .
C11 Fe1 C12 C13 119.0(5) . .
C2 Fe1 C12 C13 -65.2(5) . .
C5 Fe1 C12 C13 177.9(4) . .
C3 Fe1 C12 C13 -103.8(4) . .
C14 Fe1 C12 C13 37.7(3) . .
C15 Fe1 C12 C13 81.1(4) . .
C4 Fe1 C12 C13 -146.7(3) . .
C1 Fe1 C12 C11 -155(2) . .
C2 Fe1 C12 C11 175.8(4) . .
C13 Fe1 C12 C11 -119.0(5) . .
C5 Fe1 C12 C11 58.9(5) . .
C3 Fe1 C12 C11 137.2(4) . .
C14 Fe1 C12 C11 -81.3(4) . .
C15 Fe1 C12 C11 -37.9(3) . .
C4 Fe1 C12 C11 94.3(4) . .
C1 Fe1 C12 C17 85(3) . .
C11 Fe1 C12 C17 -119.8(7) . .
C2 Fe1 C12 C17 56.0(7) . .
C13 Fe1 C12 C17 121.2(7) . .
C5 Fe1 C12 C17 -61.0(7) . .
C3 Fe1 C12 C17 17.4(6) . .
C14 Fe1 C12 C17 158.9(6) . .
C15 Fe1 C12 C17 -157.7(6) . .
C4 Fe1 C12 C17 -25.5(6) . .
C11 C12 C13 C14 -0.8(7) . .
C17 C12 C13 C14 176.5(6) . .
Fe1 C12 C13 C14 -60.8(4) . .
C11 C12 C13 C18 -179.5(6) . .
C17 C12 C13 C18 -2.2(10) . .
Fe1 C12 C13 C18 120.5(6) . .
C11 C12 C13 Fe1 60.0(4) . .
C17 C12 C13 Fe1 -122.7(6) . .
C1 Fe1 C13 C12 175.6(4) . .
C11 Fe1 C13 C12 -37.8(4) . .
C2 Fe1 C13 C12 136.8(4) . .
C5 Fe1 C13 C12 -165(3) . .
C3 Fe1 C13 C12 93.7(4) . .
C14 Fe1 C13 C12 -118.4(5) . .
C15 Fe1 C13 C12 -81.0(4) . .
C4 Fe1 C13 C12 58.2(5) . .
C12 Fe1 C13 C14 118.4(5) . .
C1 Fe1 C13 C14 -66.0(5) . .
C11 Fe1 C13 C14 80.6(4) . .
C2 Fe1 C13 C14 -104.8(4) . .
C5 Fe1 C13 C14 -46(3) . .
C3 Fe1 C13 C14 -147.9(3) . .
C15 Fe1 C13 C14 37.3(3) . .
C4 Fe1 C13 C14 176.5(4) . .
C12 Fe1 C13 C18 -120.5(7) . .
C1 Fe1 C13 C18 55.1(7) . .
C11 Fe1 C13 C18 -158.2(6) . .
C2 Fe1 C13 C18 16.3(6) . .
C5 Fe1 C13 C18 75(3) . .
C3 Fe1 C13 C18 -26.7(6) . .
C14 Fe1 C13 C18 121.2(7) . .
C15 Fe1 C13 C18 158.5(6) . .
C4 Fe1 C13 C18 -62.3(7) . .
C12 C13 C14 C15 0.2(7) . .
C18 C13 C14 C15 178.9(6) . .
Fe1 C13 C14 C15 -59.9(4) . .
C12 C13 C14 C19 -178.1(6) . .
C18 C13 C14 C19 0.6(10) . .
Fe1 C13 C14 C19 121.7(6) . .
C12 C13 C14 Fe1 60.1(4) . .
C18 C13 C14 Fe1 -121.1(6) . .
C12 Fe1 C14 C13 -37.9(3) . .
C1 Fe1 C14 C13 136.7(3) . .
C11 Fe1 C14 C13 -81.9(4) . .
C2 Fe1 C14 C13 92.7(4) . .
C5 Fe1 C14 C13 175.0(4) . .
C3 Fe1 C14 C13 56.1(5) . .
C15 Fe1 C14 C13 -119.1(5) . .
C4 Fe1 C14 C13 -153(3) . .
C12 Fe1 C14 C15 81.3(4) . .
C1 Fe1 C14 C15 -104.2(4) . .
C11 Fe1 C14 C15 37.3(3) . .
C2 Fe1 C14 C15 -148.1(3) . .
C13 Fe1 C14 C15 119.1(5) . .
C5 Fe1 C14 C15 -65.9(5) . .
C3 Fe1 C14 C15 175.2(4) . .
C4 Fe1 C14 C15 -34(3) . .
C12 Fe1 C14 C19 -158.1(6) . .
C1 Fe1 C14 C19 16.5(6) . .
C11 Fe1 C14 C19 157.9(6) . .
C2 Fe1 C14 C19 -27.5(6) . .
C13 Fe1 C14 C19 -120.2(7) . .
C5 Fe1 C14 C19 54.8(7) . .
C3 Fe1 C14 C19 -64.2(7) . .
C15 Fe1 C14 C19 120.6(7) . .
C4 Fe1 C14 C19 87(3) . .
C12 C11 C15 C14 -0.9(7) . .
C16 C11 C15 C14 -179.6(6) . .
Fe1 C11 C15 C14 59.5(4) . .
C12 C11 C15 C20 176.9(6) . .
C16 C11 C15 C20 -1.7(10) . .
Fe1 C11 C15 C20 -122.7(6) . .
C12 C11 C15 Fe1 -60.4(4) . .
C16 C11 C15 Fe1 120.9(6) . .
C13 C14 C15 C11 0.5(7) . .
C19 C14 C15 C11 178.8(6) . .
Fe1 C14 C15 C11 -59.0(4) . .
C13 C14 C15 C20 -177.4(6) . .
C19 C14 C15 C20 1.0(10) . .
Fe1 C14 C15 C20 123.2(6) . .
C13 C14 C15 Fe1 59.5(4) . .
C19 C14 C15 Fe1 -122.2(6) . .
C12 Fe1 C15 C11 38.5(3) . .
C1 Fe1 C15 C11 -146.7(3) . .
C2 Fe1 C15 C11 175.6(4) . .
C13 Fe1 C15 C11 82.0(4) . .
C5 Fe1 C15 C11 -103.1(4) . .
C3 Fe1 C15 C11 -27(3) . .
C14 Fe1 C15 C11 119.3(5) . .
C4 Fe1 C15 C11 -64.3(5) . .
C12 Fe1 C15 C14 -80.8(4) . .
C1 Fe1 C15 C14 94.0(4) . .
C11 Fe1 C15 C14 -119.3(5) . .
C2 Fe1 C15 C14 56.3(5) . .
C13 Fe1 C15 C14 -37.3(3) . .
C5 Fe1 C15 C14 137.6(3) . .
C3 Fe1 C15 C14 -146(3) . .
C4 Fe1 C15 C14 176.4(4) . .
C12 Fe1 C15 C20 158.1(7) . .
C1 Fe1 C15 C20 -27.1(7) . .
C11 Fe1 C15 C20 119.7(7) . .
C2 Fe1 C15 C20 -64.7(8) . .
C13 Fe1 C15 C20 -158.4(7) . .
C5 Fe1 C15 C20 16.6(7) . .
C3 Fe1 C15 C20 93(3) . .
C14 Fe1 C15 C20 -121.0(7) . .
C4 Fe1 C15 C20 55.4(7) . .
C61 B1 O1 C41 -15.4(7) . .
C51 B1 O1 C41 -138.4(5) . .
C71 B1 O1 C41 108.2(6) . .
B1 O1 C41 C42 75.5(7) . .
B1 O1 C41 C47 -109.5(6) . 3_666
O1 C41 C42 C47 177.7(5) . .
C47 C41 C42 C47 2.7(9) 3_666 .
O1 C41 C42 C43 -0.5(8) . .
C47 C41 C42 C43 -175.6(5) 3_666 .
C41 C42 C43 C44 -178.5(6) . .
C47 C42 C43 C44 3.2(8) . .
C42 C43 C44 C45 -1.6(9) . .
C43 C44 C45 C46 -0.6(10) . .
C44 C45 C46 C47 1.1(10) . .
C45 C46 C47 C41 -177.7(6) . 3_666
C45 C46 C47 C42 0.7(9) . .
C41 C42 C47 C41 -2.7(9) . 3_666
C43 C42 C47 C41 175.6(5) . 3_666
C41 C42 C47 C46 178.9(5) . .
C43 C42 C47 C46 -2.8(8) . .
O1 B1 C51 C56 -172.4(5) . .
C61 B1 C51 C56 66.6(7) . .
C71 B1 C51 C56 -57.4(7) . .
O1 B1 C51 C52 7.1(8) . .
C61 B1 C51 C52 -113.9(6) . .
C71 B1 C51 C52 122.1(6) . .
C56 C51 C52 F52 179.3(5) . .
B1 C51 C52 F52 -0.3(9) . .
C56 C51 C52 C53 -1.5(9) . .
B1 C51 C52 C53 179.0(6) . .
F52 C52 C53 F53 -0.7(9) . .
C51 C52 C53 F53 -180.0(5) . .
F52 C52 C53 C54 179.7(6) . .
C51 C52 C53 C54 0.4(10) . .
F53 C53 C54 F54 -0.1(10) . .
C52 C53 C54 F54 179.6(6) . .
F53 C53 C54 C55 -179.0(6) . .
C52 C53 C54 C55 0.7(10) . .
F54 C54 C55 F55 1.9(11) . .
C53 C54 C55 F55 -179.3(6) . .
F54 C54 C55 C56 -179.4(6) . .
C53 C54 C55 C56 -0.5(10) . .
F55 C55 C56 F56 2.1(10) . .
C54 C55 C56 F56 -176.7(6) . .
F55 C55 C56 C51 178.0(6) . .
C54 C55 C56 C51 -0.8(11) . .
C52 C51 C56 F56 177.5(5) . .
B1 C51 C56 F56 -2.9(8) . .
C52 C51 C56 C55 1.7(9) . .
B1 C51 C56 C55 -178.7(6) . .
O1 B1 C61 C66 66.5(7) . .
C51 B1 C61 C66 -173.2(5) . .
C71 B1 C61 C66 -53.8(7) . .
O1 B1 C61 C62 -105.5(6) . .
C51 B1 C61 C62 14.8(8) . .
C71 B1 C61 C62 134.2(6) . .
C66 C61 C62 F62 179.7(5) . .
B1 C61 C62 F62 -7.7(9) . .
C66 C61 C62 C63 -2.2(9) . .
B1 C61 C62 C63 170.3(6) . .
F62 C62 C63 F63 -1.3(9) . .
C61 C62 C63 F63 -179.5(6) . .
F62 C62 C63 C64 179.3(6) . .
C61 C62 C63 C64 1.2(10) . .
F63 C63 C64 F64 0.1(10) . .
C62 C63 C64 F64 179.5(6) . .
F63 C63 C64 C65 -179.0(6) . .
C62 C63 C64 C65 0.3(10) . .
F64 C64 C65 F65 -0.9(10) . .
C63 C64 C65 F65 178.3(6) . .
F64 C64 C65 C66 -179.7(6) . .
C63 C64 C65 C66 -0.5(10) . .
F65 C65 C66 F66 2.1(9) . .
C64 C65 C66 F66 -179.1(6) . .
F65 C65 C66 C61 -179.5(6) . .
C64 C65 C66 C61 -0.8(10) . .
C62 C61 C66 F66 -179.7(5) . .
B1 C61 C66 F66 7.2(8) . .
C62 C61 C66 C65 2.0(9) . .
B1 C61 C66 C65 -171.0(6) . .
O1 B1 C71 C76 -135.7(6) . .
C61 B1 C71 C76 -14.5(8) . .
C51 B1 C71 C76 109.0(6) . .
O1 B1 C71 C72 45.1(6) . .
C61 B1 C71 C72 166.3(5) . .
C51 B1 C71 C72 -70.2(6) . .
C76 C71 C72 F72 -175.6(5) . .
B1 C71 C72 F72 3.7(8) . .
C76 C71 C72 C73 4.4(8) . .
B1 C71 C72 C73 -176.3(5) . .
F72 C72 C73 F73 -2.1(8) . .
C71 C72 C73 F73 178.0(5) . .
F72 C72 C73 C74 177.9(5) . .
C71 C72 C73 C74 -2.0(9) . .
F73 C73 C74 F74 -1.9(9) . .
C72 C73 C74 F74 178.1(5) . .
F73 C73 C74 C75 179.5(5) . .
C72 C73 C74 C75 -0.5(9) . .
F74 C74 C75 F75 1.7(9) . .
C73 C74 C75 F75 -179.6(5) . .
F74 C74 C75 C76 -178.3(5) . .
C73 C74 C75 C76 0.4(9) . .
C72 C71 C76 F76 177.6(5) . .
B1 C71 C76 F76 -1.6(9) . .
C72 C71 C76 C75 -4.6(8) . .
B1 C71 C76 C75 176.2(5) . .
F75 C75 C76 F76 0.3(8) . .
C74 C75 C76 F76 -179.7(5) . .
F75 C75 C76 C71 -177.6(5) . .
C74 C75 C76 C71 2.4(9) . .
